data_4085284
loop_
_publ_author_name
'Lissel, Franziska'
'Blacque, Olivier'
'Venkatesan, Koushik'
'Berke, Heinz'

_publ_section_title
;
 Structural and Electronic Variations of sp/sp2Carbon-Based Bridges in Di-
 and Trinuclear Redox-Active Iron Complexes Bearing Fe(diphosphine)2X (X =
 I, NCS) Moieties
;
_journal_issue 2
_journal_name_full Organometallics
_journal_page_first 408
_journal_paper_doi 10.1021/om500602m
_journal_volume 34
_journal_year 2015
_chemical_formula_moiety 'C58 H104 Fe2 N2 P8 S2'
_chemical_formula_sum 'C58 H104 Fe2 N2 P8 S2'
_chemical_formula_weight 1253.01
_chemical_name_systematic
(\m^2^-Biphenyl-4,4'-diethynyl)-tetrakis(ethane-1,2-diylbis(diethylphosphine))-bis(isothiocyanato)-diiron
_space_group_IT_number 61
_symmetry_cell_setting orthorhombic
_symmetry_space_group_name_Hall '-P 2ac 2ab'
_symmetry_space_group_name_H-M 'P b c a'
_atom_sites_solution_hydrogens geom
_atom_sites_solution_primary direct
_atom_sites_solution_secondary difmap
_audit_creation_method SHELXL-97
_cell_angle_alpha 90.00
_cell_angle_beta 90.00
_cell_angle_gamma 90.00
_cell_formula_units_Z 4
_cell_length_a 12.3808(2)
_cell_length_b 17.8464(2)
_cell_length_c 29.4377(4)
_cell_measurement_reflns_used 21939
_cell_measurement_temperature 183(1)
_cell_measurement_theta_max 30.33
_cell_measurement_theta_min 2.11
_cell_volume 6504.34(16)
_computing_cell_refinement
;
CrysAlisPro, version 1.171.36.20 ((Agilent Technologies, 2012)
;
_computing_data_collection
;
CrysAlisPro, version 1.171.36.20 (Agilent Technologies, 2012)
;
_computing_data_reduction
;
CrysAlisPro, version 1.171.36.20 (Agilent Technologies, 2012)
;
_computing_molecular_graphics
;
<i>ORTEP-3 for Windows</i> (Farrugia, 1997) and/or <i>Mercury</i> (Macrae et
al.,
2006)
;
_computing_publication_material
; 
<i>WinGX</i> (Farrugia, 1999), <i>PLATON for Windows</i> (Spek, 2003) and
<i>publCIF</i> (Westrip, 2010)
;
_computing_structure_refinement ' SHELXL97 (Sheldrick, 2008)'
_computing_structure_solution ' SHELXS97 (Sheldrick, 2008) '
_diffrn_ambient_temperature 183(1)
_diffrn_detector 'Atlas CCD camera on \k goniostat'
_diffrn_detector_area_resol_mean 10.3801
_diffrn_measured_fraction_theta_full 1.000
_diffrn_measured_fraction_theta_max 0.915
_diffrn_measurement_device_type 'Oxford Diffraction SuperNova, dual radiation diffractometer'
_diffrn_measurement_method '\w scans'
_diffrn_radiation_monochromator mirror
_diffrn_radiation_source 'SuperNova (Mo) X-ray Source'
_diffrn_radiation_type 'Mo K\a'
_diffrn_radiation_wavelength 0.71073
_diffrn_reflns_av_R_equivalents 0.0286
_diffrn_reflns_av_sigmaI/netI 0.0243
_diffrn_reflns_limit_h_max 15
_diffrn_reflns_limit_h_min -17
_diffrn_reflns_limit_k_max 23
_diffrn_reflns_limit_k_min -25
_diffrn_reflns_limit_l_max 40
_diffrn_reflns_limit_l_min -41
_diffrn_reflns_number 43906
_diffrn_reflns_theta_full 27.50
_diffrn_reflns_theta_max 30.40
_diffrn_reflns_theta_min 2.12
_diffrn_standards_decay_% 0
_diffrn_standards_number 0
_exptl_absorpt_coefficient_mu 0.744
_exptl_absorpt_correction_T_max 0.980
_exptl_absorpt_correction_T_min 0.853
_exptl_absorpt_correction_type analytical
_exptl_absorpt_process_details
;
CrysAlisPro, Version 1.171.36.20 (Agilent Technologies, 2012)
Analytical numeric absorption correction using a multifaceted crystal
model based on expressions derived by R.C. Clark & J.S. Reid.
(Clark, R. C. & Reid, J. S. (1995). Acta Cryst. A51, 887-897)
;
_exptl_crystal_colour yellow
_exptl_crystal_density_diffrn 1.280
_exptl_crystal_density_method 'not measured'
_exptl_crystal_description plate
_exptl_crystal_F_000 2680
_exptl_crystal_size_max 0.45
_exptl_crystal_size_mid 0.34
_exptl_crystal_size_min 0.04
_refine_diff_density_max 0.947
_refine_diff_density_min -0.464
_refine_diff_density_rms 0.061
_refine_ls_extinction_method none
_refine_ls_goodness_of_fit_ref 1.023
_refine_ls_hydrogen_treatment constr
_refine_ls_matrix_type full
_refine_ls_number_parameters 371
_refine_ls_number_reflns 8994
_refine_ls_number_restraints 36
_refine_ls_restrained_S_all 1.024
_refine_ls_R_factor_all 0.0513
_refine_ls_R_factor_gt 0.0392
_refine_ls_shift/su_max 0.001
_refine_ls_shift/su_mean 0.000
_refine_ls_structure_factor_coef Fsqd
_refine_ls_weighting_details 'w=1/[\s^2^(Fo^2^)+(0.0402P)^2^+5.3003P] where P=(Fo^2^+2Fc^2^)/3'
_refine_ls_weighting_scheme calc
_refine_ls_wR_factor_gt 0.0920
_refine_ls_wR_factor_ref 0.0992
_reflns_number_gt 7387
_reflns_number_total 8994
_reflns_threshold_expression >2sigma(I)
_cod_data_source_file om500602m_si_002.cif
_cod_data_source_block 8
_cod_depositor_comments 'Adding full bibliography for 4085279--4085285.cif.'
_cod_database_code 4085284

loop_
_symmetry_equiv_pos_as_xyz
'x, y, z'
'-x+1/2, -y, z+1/2'
'x+1/2, -y+1/2, -z'
'-x, y+1/2, -z+1/2'
'-x, -y, -z'
'x-1/2, y, -z-1/2'
'-x-1/2, y-1/2, z'
'x, -y-1/2, z-1/2'

loop_
_atom_site_label
_atom_site_type_symbol
_atom_site_fract_x
_atom_site_fract_y
_atom_site_fract_z
_atom_site_U_iso_or_equiv
_atom_site_adp_type
_atom_site_occupancy
_atom_site_symmetry_multiplicity
_atom_site_calc_flag
_atom_site_refinement_flags
_atom_site_disorder_assembly
_atom_site_disorder_group
N1 N 0.12175(12) 0.25305(8) 0.15869(5) 0.0268(3) Uani 1 1 d . A .
C1 C 0.19114(15) 0.28825(10) 0.17350(6) 0.0296(4) Uani 1 1 d . . .
C2 C -0.11882(13) 0.14613(9) 0.10688(6) 0.0228(3) Uani 1 1 d . A .
C3 C -0.19268(15) 0.11284(10) 0.08849(6) 0.0292(4) Uani 1 1 d . . .
C4 C -0.28013(14) 0.07737(10) 0.06482(6) 0.0277(4) Uani 1 1 d . . .
C5 C -0.26274(15) 0.02982(13) 0.02821(7) 0.0394(5) Uani 1 1 d . . .
H5 H -0.1922 0.0180 0.0201 0.047 Uiso 1 1 calc R . .
C6 C -0.34717(16) -0.00054(12) 0.00349(7) 0.0385(5) Uani 1 1 d . . .
H6 H -0.3317 -0.0323 -0.0207 0.046 Uiso 1 1 calc R . .
C7 C -0.45467(14) 0.01511(10) 0.01381(6) 0.0267(3) Uani 1 1 d . . .
C8 C -0.47172(15) 0.06126(13) 0.05107(7) 0.0398(5) Uani 1 1 d . . .
H8 H -0.5422 0.0727 0.0595 0.048 Uiso 1 1 calc R . .
C9 C -0.38727(16) 0.09092(13) 0.07616(7) 0.0388(5) Uani 1 1 d . . .
H9 H -0.4027 0.1207 0.1013 0.047 Uiso 1 1 calc R . .
C10 C 0.05293(19) 0.07519(13) 0.21379(8) 0.0446(5) Uani 1 1 d . . .
H10A H 0.1248 0.0926 0.2216 0.054 Uiso 1 1 calc R . .
H10B H 0.0257 0.0452 0.2388 0.054 Uiso 1 1 calc R . .
C11 C 0.05711(18) 0.02846(11) 0.17061(8) 0.0419(5) Uani 1 1 d . . .
H11A H -0.0126 0.0056 0.1648 0.050 Uiso 1 1 calc R . .
H11B H 0.1106 -0.0110 0.1735 0.050 Uiso 1 1 calc R . .
C12 C -0.00401(19) 0.21550(14) 0.25238(7) 0.0427(5) Uani 1 1 d . . .
H12A H 0.0664 0.2376 0.2470 0.051 Uiso 1 1 calc R . .
H12B H -0.0560 0.2561 0.2532 0.051 Uiso 1 1 calc R . .
C13 C -0.0023(2) 0.17852(18) 0.29908(8) 0.0575(7) Uani 1 1 d . . .
H13A H -0.0721 0.1576 0.3055 0.086 Uiso 1 1 calc R . .
H13B H 0.0154 0.2153 0.3217 0.086 Uiso 1 1 calc R . .
H13C H 0.0510 0.1394 0.2994 0.086 Uiso 1 1 calc R . .
C14 C -0.17180(17) 0.11944(15) 0.21788(9) 0.0493(6) Uani 1 1 d . . .
H14A H -0.2059 0.1541 0.2388 0.059 Uiso 0.505(8) 1 calc PR A 1
H14B H -0.2150 0.1186 0.1904 0.059 Uiso 0.505(8) 1 calc PR A 1
H14C H -0.1785 0.1228 0.2506 0.059 Uiso 0.495(8) 1 d PR A 2
H14D H -0.2231 0.1549 0.2053 0.059 Uiso 0.495(8) 1 d PR A 2
C15A C -0.1735(4) 0.0385(2) 0.23973(19) 0.0431(15) Uani 0.505(8) 1 d P A 1
H15A H -0.2463 0.0198 0.2400 0.065 Uiso 0.505(8) 1 calc PR A 1
H15B H -0.1466 0.0410 0.2703 0.065 Uiso 0.505(8) 1 calc PR A 1
H15C H -0.1288 0.0055 0.2221 0.065 Uiso 0.505(8) 1 calc PR A 1
C15B C -0.2083(5) 0.0493(3) 0.2059(2) 0.060(2) Uani 0.495(8) 1 d P A 2
H15D H -0.1643 0.0119 0.2203 0.090 Uiso 0.495(8) 1 calc PR A 2
H15E H -0.2042 0.0436 0.1736 0.090 Uiso 0.495(8) 1 calc PR A 2
H15F H -0.2819 0.0436 0.2156 0.090 Uiso 0.495(8) 1 calc PR A 2
C16 C 0.24098(16) 0.09838(12) 0.12935(9) 0.0428(5) Uani 1 1 d . . .
H16A H 0.2678 0.1242 0.1026 0.051 Uiso 1 1 calc R . .
H16B H 0.2569 0.1299 0.1553 0.051 Uiso 1 1 calc R . .
C17 C 0.30506(19) 0.02664(15) 0.13453(11) 0.0602(7) Uani 1 1 d . . .
H17A H 0.2827 0.0011 0.1617 0.090 Uiso 1 1 calc R . .
H17B H 0.3806 0.0383 0.1365 0.090 Uiso 1 1 calc R . .
H17C H 0.2925 -0.0050 0.1087 0.090 Uiso 1 1 calc R . .
C18 C 0.0745(2) 0.03257(12) 0.07314(8) 0.0473(5) Uani 1 1 d . . .
H18A H 0.0104 0.0502 0.0575 0.057 Uiso 1 1 calc R . .
H18B H 0.1354 0.0414 0.0531 0.057 Uiso 1 1 calc R . .
C19 C 0.0635(4) -0.05013(16) 0.07928(13) 0.0990(13) Uani 1 1 d . . .
H19A H 0.1232 -0.0685 0.0969 0.149 Uiso 1 1 calc R . .
H19B H 0.0632 -0.0741 0.0501 0.149 Uiso 1 1 calc R . .
H19C H -0.0028 -0.0609 0.0948 0.149 Uiso 1 1 calc R . .
C20 C -0.0761(2) 0.31413(16) 0.04890(8) 0.0549(6) Uani 1 1 d . . .
H20A H -0.0465 0.3644 0.0471 0.066 Uiso 0.780(4) 1 calc PR B 1
H20B H -0.1033 0.3010 0.0190 0.066 Uiso 0.780(4) 1 calc PR B 1
H20C H -0.0499 0.3499 0.0267 0.066 Uiso 0.220(4) 1 d PR B 2
H20D H -0.1358 0.2868 0.0355 0.066 Uiso 0.220(4) 1 d PR B 2
C21A C -0.1655(3) 0.31411(18) 0.08093(11) 0.0465(8) Uani 0.780(4) 1 d P A 1
H21A H -0.2166 0.2751 0.0729 0.056 Uiso 0.780(4) 1 calc PR B 1
H21B H -0.2027 0.3619 0.0798 0.056 Uiso 0.780(4) 1 calc PR B 1
C21B C -0.1119(9) 0.3561(5) 0.0901(3) 0.038(2) Uani 0.220(4) 1 d P A 2
H21C H -0.1839 0.3758 0.0850 0.046 Uiso 0.220(4) 1 calc PR B 2
H21D H -0.0638 0.3982 0.0951 0.046 Uiso 0.220(4) 1 calc PR B 2
C22 C 0.0426(2) 0.18978(13) 0.01332(7) 0.0499(6) Uani 1 1 d . . .
H22A H 0.1025 0.1553 0.0173 0.060 Uiso 1 1 calc R B .
H22B H -0.0227 0.1600 0.0114 0.060 Uiso 1 1 calc R . .
C23 C 0.0579(3) 0.23017(17) -0.03214(8) 0.0646(8) Uani 1 1 d . B .
H23A H -0.0015 0.2638 -0.0371 0.097 Uiso 1 1 calc R . .
H23B H 0.0605 0.1940 -0.0562 0.097 Uiso 1 1 calc R . .
H23C H 0.1241 0.2581 -0.0315 0.097 Uiso 1 1 calc R . .
C24 C 0.1502(2) 0.31099(12) 0.05772(8) 0.0456(5) Uani 1 1 d . . .
H24A H 0.1414 0.3390 0.0297 0.055 Uiso 1 1 calc R B .
H24B H 0.1497 0.3467 0.0825 0.055 Uiso 1 1 calc R . .
C25 C 0.2595(2) 0.27295(17) 0.05673(10) 0.0627(7) Uani 1 1 d . B .
H25A H 0.2748 0.2520 0.0861 0.094 Uiso 1 1 calc R . .
H25B H 0.3141 0.3090 0.0490 0.094 Uiso 1 1 calc R . .
H25C H 0.2589 0.2337 0.0344 0.094 Uiso 1 1 calc R . .
C26 C -0.2394(2) 0.28993(14) 0.16960(11) 0.0621(8) Uani 1 1 d . . .
H26A H -0.2733 0.2432 0.1606 0.075 Uiso 1 1 calc R . .
H26B H -0.2232 0.2861 0.2017 0.075 Uiso 1 1 calc R . .
C27 C -0.3227(2) 0.35263(17) 0.16351(13) 0.0757(9) Uani 1 1 d . . .
H27A H -0.2904 0.3998 0.1713 0.114 Uiso 1 1 calc R . .
H27B H -0.3835 0.3435 0.1830 0.114 Uiso 1 1 calc R . .
H27C H -0.3462 0.3539 0.1325 0.114 Uiso 1 1 calc R . .
C28A C -0.0574(3) 0.38934(15) 0.15199(12) 0.0488(8) Uani 0.780(4) 1 d PU A 1
H28A H 0.0078 0.3960 0.1342 0.059 Uiso 0.780(4) 1 calc PR B 1
H28B H -0.1089 0.4269 0.1421 0.059 Uiso 0.780(4) 1 calc PR B 1
C29A C -0.0306(3) 0.40381(18) 0.20135(12) 0.0564(9) Uani 0.780(4) 1 d PU A 1
H29A H -0.0944 0.3974 0.2195 0.085 Uiso 0.780(4) 1 calc PR B 1
H29B H -0.0043 0.4541 0.2047 0.085 Uiso 0.780(4) 1 calc PR B 1
H29C H 0.0238 0.3691 0.2112 0.085 Uiso 0.780(4) 1 calc PR B 1
C28B C -0.0796(12) 0.3717(6) 0.1862(5) 0.0549(19) Uani 0.220(4) 1 d PU A 2
H28C H -0.1254 0.3614 0.2123 0.066 Uiso 0.220(4) 1 calc PR B 2
H28D H -0.0055 0.3639 0.1958 0.066 Uiso 0.220(4) 1 calc PR B 2
C29B C -0.0925(12) 0.4541(7) 0.1742(5) 0.067(3) Uani 0.220(4) 1 d PU A 2
H29D H -0.1642 0.4628 0.1629 0.101 Uiso 0.220(4) 1 calc PR B 2
H29E H -0.0409 0.4674 0.1512 0.101 Uiso 0.220(4) 1 calc PR B 2
H29F H -0.0806 0.4841 0.2008 0.101 Uiso 0.220(4) 1 calc PR B 2
Fe1 Fe -0.001091(18) 0.198808(13) 0.133147(8) 0.02034(7) Uani 1 1 d . . .
P1 P -0.03676(4) 0.15552(3) 0.203720(16) 0.02689(10) Uani 1 1 d . A .
P2 P 0.09333(4) 0.09173(3) 0.124242(17) 0.02854(11) Uani 1 1 d . A .
P3 P 0.03362(4) 0.24818(3) 0.064318(16) 0.03021(11) Uani 1 1 d . A .
P4 P -0.11278(4) 0.29745(3) 0.139449(18) 0.02979(11) Uani 1 1 d . A .
S1 S 0.28867(6) 0.33998(4) 0.19446(3) 0.0613(2) Uani 1 1 d . . .

loop_
_atom_site_aniso_label
_atom_site_aniso_U_11
_atom_site_aniso_U_22
_atom_site_aniso_U_33
_atom_site_aniso_U_23
_atom_site_aniso_U_13
_atom_site_aniso_U_12
N1 0.0234(7) 0.0264(7) 0.0307(8) -0.0048(6) -0.0009(6) -0.0052(6)
C1 0.0283(9) 0.0272(8) 0.0331(9) 0.0046(7) -0.0074(7) -0.0054(7)
C2 0.0213(7) 0.0200(7) 0.0271(8) -0.0003(6) -0.0032(6) -0.0022(6)
C3 0.0264(8) 0.0284(8) 0.0328(9) 0.0009(7) -0.0060(7) -0.0057(7)
C4 0.0241(8) 0.0282(8) 0.0307(9) 0.0041(7) -0.0082(7) -0.0088(7)
C5 0.0219(8) 0.0499(12) 0.0464(11) -0.0128(10) -0.0061(8) -0.0049(8)
C6 0.0253(9) 0.0476(12) 0.0425(11) -0.0150(9) -0.0052(8) -0.0053(8)
C7 0.0225(8) 0.0282(8) 0.0294(8) 0.0034(7) -0.0067(7) -0.0093(7)
C8 0.0213(8) 0.0579(13) 0.0402(11) -0.0127(10) -0.0020(8) -0.0088(9)
C9 0.0287(9) 0.0514(12) 0.0362(10) -0.0151(9) -0.0044(8) -0.0088(9)
C10 0.0412(11) 0.0457(12) 0.0469(12) 0.0166(10) -0.0052(10) 0.0059(10)
C11 0.0366(11) 0.0285(9) 0.0605(14) 0.0089(9) 0.0088(10) 0.0059(8)
C12 0.0465(12) 0.0530(12) 0.0286(9) -0.0034(9) 0.0002(8) -0.0122(10)
C13 0.0588(16) 0.0827(19) 0.0309(11) 0.0037(12) 0.0010(10) -0.0098(14)
C14 0.0279(10) 0.0610(15) 0.0589(14) 0.0232(12) -0.0012(10) -0.0118(10)
C15A 0.041(2) 0.039(2) 0.050(3) 0.0030(19) 0.019(2) -0.0037(19)
C15B 0.051(3) 0.066(4) 0.062(4) -0.017(3) 0.021(3) -0.029(3)
C16 0.0243(9) 0.0367(11) 0.0673(15) 0.0018(10) 0.0005(9) 0.0012(8)
C17 0.0318(11) 0.0519(14) 0.097(2) 0.0183(14) 0.0099(12) 0.0124(11)
C18 0.0499(13) 0.0360(11) 0.0560(14) -0.0188(10) -0.0002(11) 0.0018(10)
C19 0.169(4) 0.0393(15) 0.089(2) -0.0227(16) -0.006(3) -0.021(2)
C20 0.0624(16) 0.0610(15) 0.0413(12) 0.0121(11) -0.0074(11) 0.0130(13)
C21A 0.0444(16) 0.0401(16) 0.0550(18) 0.0087(13) -0.0125(14) 0.0090(14)
C21B 0.045(5) 0.029(4) 0.039(5) 0.013(4) -0.001(4) 0.013(4)
C22 0.0714(16) 0.0433(12) 0.0350(11) -0.0091(9) 0.0106(11) -0.0225(12)
C23 0.093(2) 0.0669(17) 0.0341(12) -0.0053(11) 0.0163(13) -0.0281(16)
C24 0.0554(14) 0.0391(11) 0.0422(12) 0.0030(9) 0.0037(10) -0.0237(10)
C25 0.0492(14) 0.0700(17) 0.0689(17) -0.0005(14) 0.0168(13) -0.0264(13)
C26 0.0400(13) 0.0437(13) 0.103(2) 0.0018(14) 0.0211(14) 0.0078(11)
C27 0.0492(15) 0.0618(18) 0.116(3) -0.0028(18) 0.0193(17) 0.0259(14)
C28A 0.0533(17) 0.0253(12) 0.068(2) -0.0101(13) 0.0088(15) -0.0032(12)
C29A 0.064(2) 0.0381(15) 0.067(2) -0.0252(15) 0.0091(16) -0.0132(15)
C28B 0.070(4) 0.033(3) 0.061(4) -0.017(3) -0.008(4) 0.005(3)
C29B 0.075(5) 0.047(4) 0.080(5) -0.016(4) 0.001(5) -0.003(4)
Fe1 0.01744(11) 0.01861(11) 0.02496(12) -0.00282(8) -0.00285(8) -0.00399(8)
P1 0.0233(2) 0.0294(2) 0.0279(2) 0.00252(18) -0.00177(17) -0.00314(18)
P2 0.0229(2) 0.0218(2) 0.0410(3) -0.00398(18) 0.00114(18) -0.00082(17)
P3 0.0345(3) 0.0287(2) 0.0274(2) -0.00165(18) 0.00088(19) -0.0094(2)
P4 0.0281(2) 0.0224(2) 0.0389(3) -0.00084(18) -0.00143(19) 0.00135(18)
S1 0.0579(4) 0.0480(3) 0.0781(5) 0.0147(3) -0.0419(3) -0.0301(3)

loop_
_atom_type_symbol
_atom_type_description
_atom_type_scat_dispersion_real
_atom_type_scat_dispersion_imag
_atom_type_scat_source
C C 0.0033 0.0016 'International Tables Vol C Tables 4.2.6.8 and 6.1.1.4'
H H 0.0000 0.0000 'International Tables Vol C Tables 4.2.6.8 and 6.1.1.4'
Fe Fe 0.3463 0.8444 'International Tables Vol C Tables 4.2.6.8 and 6.1.1.4'
P P 0.1023 0.0942 'International Tables Vol C Tables 4.2.6.8 and 6.1.1.4'
S S 0.1246 0.1234 'International Tables Vol C Tables 4.2.6.8 and 6.1.1.4'
N N 0.0061 0.0033 'International Tables Vol C Tables 4.2.6.8 and 6.1.1.4'

loop_
_geom_angle_atom_site_label_1
_geom_angle_atom_site_label_2
_geom_angle_atom_site_label_3
_geom_angle
_geom_angle_site_symmetry_3
C1 N1 Fe1 176.56(15) .
N1 C1 S1 178.85(18) .
C3 C2 Fe1 177.61(16) .
C2 C3 C4 176.4(2) .
C5 C4 C9 116.17(16) .
C5 C4 C3 121.98(17) .
C9 C4 C3 121.81(17) .
C6 C5 C4 122.02(18) .
C5 C6 C7 121.88(19) .
C8 C7 C6 115.89(16) .
C8 C7 C7 122.2(2) 5_455
C6 C7 C7 121.9(2) 5_455
C9 C8 C7 122.24(18) .
C8 C9 C4 121.74(19) .
C11 C10 P1 108.27(14) .
C10 C11 P2 107.08(14) .
C13 C12 P1 117.05(18) .
C15B C14 P1 124.0(3) .
C15A C14 P1 115.1(2) .
C17 C16 P2 118.36(16) .
C19 C18 P2 118.5(2) .
C21A C20 P3 113.50(18) .
C21B C20 P3 109.7(4) .
C20 C21A P4 109.4(2) .
C20 C21B P4 111.5(5) .
C23 C22 P3 117.12(17) .
C25 C24 P3 115.49(17) .
C27 C26 P4 118.2(2) .
C29A C28A P4 115.6(2) .
C29B C28B P4 118.0(9) .
C2 Fe1 N1 178.58(7) .
C2 Fe1 P4 87.08(5) .
N1 Fe1 P4 93.39(5) .
C2 Fe1 P3 88.50(5) .
N1 Fe1 P3 90.22(5) .
P4 Fe1 P3 83.40(2) .
C2 Fe1 P2 86.05(5) .
N1 Fe1 P2 93.50(5) .
P4 Fe1 P2 173.06(2) .
P3 Fe1 P2 97.36(2) .
C2 Fe1 P1 93.16(5) .
N1 Fe1 P1 88.15(5) .
P4 Fe1 P1 94.11(2) .
P3 Fe1 P1 176.94(2) .
P2 Fe1 P1 85.326(19) .
C12 P1 C10 101.29(11) .
C12 P1 C14 103.20(12) .
C10 P1 C14 103.86(11) .
C12 P1 Fe1 118.38(7) .
C10 P1 Fe1 107.27(8) .
C14 P1 Fe1 120.37(8) .
C11 P2 C16 102.87(11) .
C11 P2 C18 102.91(11) .
C16 P2 C18 103.20(11) .
C11 P2 Fe1 108.03(7) .
C16 P2 Fe1 116.83(7) .
C18 P2 Fe1 120.80(8) .
C22 P3 C24 102.28(11) .
C22 P3 C20 101.85(13) .
C24 P3 C20 99.34(12) .
C22 P3 Fe1 121.79(8) .
C24 P3 Fe1 118.94(8) .
C20 P3 Fe1 109.22(8) .
C21B P4 C26 116.6(3) .
C21B P4 C28A 68.6(4) .
C26 P4 C28A 107.15(14) .
C26 P4 C21A 99.31(15) .
C28A P4 C21A 100.13(16) .
C21B P4 C28B 100.0(5) .
C26 P4 C28B 83.5(5) .
C21A P4 C28B 128.0(4) .
C21B P4 Fe1 112.8(3) .
C26 P4 Fe1 121.10(8) .
C28A P4 Fe1 119.50(11) .
C21A P4 Fe1 105.30(10) .
C28B P4 Fe1 117.4(4) .

loop_
_geom_bond_atom_site_label_1
_geom_bond_atom_site_label_2
_geom_bond_distance
_geom_bond_site_symmetry_2
N1 C1 1.150(2) .
N1 Fe1 1.9534(14) .
C1 S1 1.6405(18) .
C2 C3 1.217(2) .
C2 Fe1 1.8991(16) .
C3 C4 1.435(2) .
C4 C5 1.388(3) .
C4 C9 1.389(3) .
C5 C6 1.384(3) .
C6 C7 1.393(3) .
C7 C8 1.388(3) .
C7 C7 1.487(3) 5_455
C8 C9 1.385(3) .
C10 C11 1.521(3) .
C10 P1 1.837(2) .
C11 P2 1.827(2) .
C12 C13 1.525(3) .
C12 P1 1.834(2) .
C14 C15B 1.376(6) .
C14 C15A 1.582(5) .
C14 P1 1.839(2) .
C16 C17 1.514(3) .
C16 P2 1.838(2) .
C18 C19 1.493(4) .
C18 P2 1.853(2) .
C20 C21A 1.454(4) .
C20 C21B 1.492(10) .
C20 P3 1.854(3) .
C21A P4 1.866(3) .
C21B P4 1.792(9) .
C22 C23 1.532(3) .
C22 P3 1.831(2) .
C24 C25 1.514(4) .
C24 P3 1.838(2) .
C26 C27 1.532(3) .
C26 P4 1.807(3) .
C28A C29A 1.513(5) .
C28A P4 1.815(3) .
C28B C29B 1.521(17) .
C28B P4 1.955(11) .
Fe1 P4 2.2462(5) .
Fe1 P3 2.2509(5) .
Fe1 P2 2.2554(5) .
Fe1 P1 2.2600(5) .
